data_4309269
loop_
_publ_author_name
'J\'ozef Utko'
'S\/lawomir Szafert'
'Lucjan B. Jerzykiewicz'
'Piotr Sobota'

_publ_contact_author_email plas@wchuwr.chem.uni.wroc.pl
_publ_contact_author_name 'Piotr Sobota'
_publ_contact_author_phone +48-(0)-71-375-73-06
_publ_section_title
;
Synthesis of Homoleptic Barium Alkoxides and Aryloxides and Their Reactions
with Al(CH3)3: a Convenient Route to Heterometallic Species
;
_journal_name_full 'Inorganic Chemistry'
_journal_page_first 5194
_journal_page_last 5196
_journal_paper_doi 10.1021/ic0503129
_journal_volume 44
_journal_year 2005
_chemical_formula_moiety 'C44 H56 Al2 Ba O8'
_chemical_formula_sum 'C44 H56 Al2 Ba O8'
_chemical_formula_weight 904.19
_chemical_name_systematic
;
 ?
;
_space_group_IT_number 15
_symmetry_cell_setting monoclinic
_symmetry_Int_Tables_number 15
_symmetry_space_group_name_Hall '-C 2yc'
_symmetry_space_group_name_H-M 'C 1 2/c 1'
_atom_sites_solution_hydrogens geom
_atom_sites_solution_primary direct
_atom_sites_solution_secondary difmap
_audit_creation_method SHELXL-97
_cell_angle_alpha 90.00
_cell_angle_beta 103.25(1)
_cell_angle_gamma 90.00
_cell_formula_units_Z 4
_cell_length_a 12.500(2)
_cell_length_b 17.710(2)
_cell_length_c 20.468(2)
_cell_measurement_reflns_used 6732
_cell_measurement_temperature 100(1)
_cell_measurement_theta_max 26
_cell_measurement_theta_min 2
_cell_volume 4410.5(10)
_computing_cell_refinement 'Oxford Diffraion software, CrystAlis 1.171'
_computing_data_collection 'Oxford Diffraion software, CrystAlis 1.171'
_computing_data_reduction 'Oxford Diffraion software, CrystAlis 1.171'
_computing_molecular_graphics 'SHELXTL-NT V5.1, Bruker AXS 1999'
_computing_publication_material 'SHELXTL-NT V5.1, Bruker AXS 1999'
_computing_structure_refinement 'SHELXTL-NT V5.1, Bruker AXS 1999'
_computing_structure_solution 'SHELXTL-NT V5.1, Bruker AXS 1999'
_diffrn_ambient_temperature 100(1)
_diffrn_measured_fraction_theta_full 0.942
_diffrn_measured_fraction_theta_max 0.942
_diffrn_measurement_device_type 'Kuma KM4CCD kappa-axis diffractometer'
_diffrn_measurement_method \w
_diffrn_radiation_monochromator graphite
_diffrn_radiation_source 'fine-focus sealed tube'
_diffrn_radiation_type MoK\a
_diffrn_radiation_wavelength 0.71073
_diffrn_reflns_av_R_equivalents 0.0583
_diffrn_reflns_av_sigmaI/netI 0.0339
_diffrn_reflns_limit_h_max 16
_diffrn_reflns_limit_h_min -16
_diffrn_reflns_limit_k_max 23
_diffrn_reflns_limit_k_min -22
_diffrn_reflns_limit_l_max 26
_diffrn_reflns_limit_l_min -26
_diffrn_reflns_number 29250
_diffrn_reflns_theta_full 28.47
_diffrn_reflns_theta_max 28.47
_diffrn_reflns_theta_min 3.08
_exptl_absorpt_coefficient_mu 0.989
_exptl_crystal_colour colorless
_exptl_crystal_density_diffrn 1.362
_exptl_crystal_density_method 'not measured'
_exptl_crystal_description BLOCK
_exptl_crystal_F_000 1864
_exptl_crystal_size_max 0.4
_exptl_crystal_size_mid 0.3
_exptl_crystal_size_min 0.3
_refine_diff_density_max 0.858
_refine_diff_density_min -0.608
_refine_diff_density_rms 0.080
_refine_ls_extinction_method none
_refine_ls_goodness_of_fit_ref 1.115
_refine_ls_hydrogen_treatment mixed
_refine_ls_matrix_type full
_refine_ls_number_parameters 255
_refine_ls_number_reflns 5268
_refine_ls_number_restraints 0
_refine_ls_restrained_S_all 1.115
_refine_ls_R_factor_all 0.0434
_refine_ls_R_factor_gt 0.0381
_refine_ls_shift/su_max 0.314
_refine_ls_shift/su_mean 0.005
_refine_ls_structure_factor_coef Fsqd
_refine_ls_weighting_details 'calc w=1/[\s^2^(Fo^2^)+(0.0267P)^2^+10.9577P] where P=(Fo^2^+2Fc^2^)/3'
_refine_ls_weighting_scheme calc
_refine_ls_wR_factor_gt 0.0747
_refine_ls_wR_factor_ref 0.0766
_reflns_number_gt 4927
_reflns_number_total 5268
_reflns_threshold_expression >2sigma(I)
_cod_data_source_file ic0503129rom20050301_122331_3.cif
_cod_data_source_block for_complex_3
_cod_depositor_comments
;
The following automatic conversions were performed:
'_symmetry_cell_setting' value 'Monoclinic' changed to 'monoclinic'
according to '/home/saulius/struct/CIF-dictionaries/cif_core.dic'
dictionary named 'cif_core.dic' version 2.4.1 from 2010-06-29.

Automatic conversion script
Id: cif_fix_enum 1527 2010-12-29 10:47:43Z saulius 
;
_cod_original_sg_symbol_H-M 'C 2/c'
_cod_database_code 4309269

loop_
_symmetry_equiv_pos_as_xyz
'x, y, z'
'-x, y, -z+1/2'
'x+1/2, y+1/2, z'
'-x+1/2, y+1/2, -z+1/2'
'-x, -y, -z'
'x, -y, z-1/2'
'-x+1/2, -y+1/2, -z'
'x+1/2, -y+1/2, z-1/2'

loop_
_atom_site_label
_atom_site_type_symbol
_atom_site_fract_x
_atom_site_fract_y
_atom_site_fract_z
_atom_site_U_iso_or_equiv
_atom_site_adp_type
_atom_site_occupancy
_atom_site_symmetry_multiplicity
_atom_site_calc_flag
_atom_site_refinement_flags
_atom_site_disorder_assembly
_atom_site_disorder_group
Ba Ba 0.5000 0.170059(11) 0.2500 0.01592(6) Uani 1 2 d S . .
Al1 Al 0.27785(6) 0.17107(4) 0.34558(4) 0.01963(15) Uani 1 1 d . . .
O10 O 0.39071(14) 0.04434(10) 0.18072(9) 0.0218(4) Uani 1 1 d . . .
O11 O 0.29911(13) 0.12885(9) 0.26912(9) 0.0200(3) Uani 1 1 d . . .
O20 O 0.61427(16) 0.26998(12) 0.34632(10) 0.0334(5) Uani 1 1 d . . .
O21 O 0.41198(14) 0.21450(10) 0.35695(9) 0.0240(4) Uani 1 1 d . . .
C1 C 0.2725(3) 0.09471(18) 0.41418(16) 0.0373(7) Uani 1 1 d . . .
H1A H 0.1995 0.0744 0.4068 0.056 Uiso 1 1 calc R . .
H1B H 0.2920 0.1175 0.4579 0.056 Uiso 1 1 calc R . .
H1C H 0.3233 0.0549 0.4114 0.056 Uiso 1 1 calc R . .
C2 C 0.1574(3) 0.24470(18) 0.33301(16) 0.0373(7) Uani 1 1 d . . .
H2A H 0.1493 0.2622 0.3760 0.056 Uiso 1 1 calc R . .
H2B H 0.0903 0.2212 0.3096 0.056 Uiso 1 1 calc R . .
H2C H 0.1737 0.2867 0.3072 0.056 Uiso 1 1 calc R . .
C11 C 0.4053(2) 0.00189(15) 0.12033(13) 0.0246(5) Uani 1 1 d . . .
C12 C 0.2999(2) -0.04642(16) 0.09869(15) 0.0317(6) Uani 1 1 d . . .
H12A H 0.2711 -0.0439 0.0505 0.038 Uiso 1 1 calc R . .
H12B H 0.3141 -0.0988 0.1118 0.038 Uiso 1 1 calc R . .
C13 C 0.2216(2) -0.01087(14) 0.13571(12) 0.0222(5) Uani 1 1 d . . .
C14 C 0.1100(2) -0.02036(15) 0.13038(13) 0.0275(6) Uani 1 1 d . . .
H14A H 0.0692 -0.0539 0.0995 0.033 Uiso 1 1 calc R . .
C15 C 0.0610(2) 0.02188(16) 0.17272(15) 0.0315(6) Uani 1 1 d . . .
H15A H -0.0140 0.0169 0.1698 0.038 Uiso 1 1 calc R . .
C16 C 0.1222(2) 0.07165(15) 0.21961(14) 0.0272(6) Uani 1 1 d . . .
H16A H 0.0872 0.0990 0.2474 0.033 Uiso 1 1 calc R . .
C17 C 0.23448(19) 0.08123(13) 0.22560(12) 0.0180(5) Uani 1 1 d . . .
C18 C 0.28076(19) 0.03902(13) 0.18178(12) 0.0179(5) Uani 1 1 d . . .
C21 C 0.7136(2) 0.31849(16) 0.35104(15) 0.0289(6) Uani 1 1 d . . .
C22 C 0.7322(3) 0.3570(3) 0.4208(2) 0.0580(11) Uani 1 1 d . . .
H22A H 0.7956 0.3357 0.4517 0.070 Uiso 1 1 calc R . .
H22B H 0.7430 0.4110 0.4172 0.070 Uiso 1 1 calc R . .
C23 C 0.6286(2) 0.34073(16) 0.44335(15) 0.0304(6) Uani 1 1 d . . .
C24 C 0.5905(2) 0.36448(16) 0.49868(14) 0.0297(6) Uani 1 1 d . . .
H24A H 0.6307 0.3986 0.5293 0.036 Uiso 1 1 calc R . .
C25 C 0.4914(2) 0.33613(16) 0.50717(13) 0.0302(6) Uani 1 1 d . . .
H25A H 0.4656 0.3507 0.5444 0.036 Uiso 1 1 calc R . .
C26 C 0.4296(2) 0.28610(16) 0.46084(14) 0.0291(6) Uani 1 1 d . . .
H26A H 0.3628 0.2684 0.4674 0.035 Uiso 1 1 calc R . .
C27 C 0.4662(2) 0.26216(14) 0.40468(12) 0.0217(5) Uani 1 1 d . . .
C28 C 0.5669(2) 0.29046(15) 0.39863(13) 0.0236(5) Uani 1 1 d . . .
C111 C 0.4132(2) 0.06059(16) 0.06802(14) 0.0291(6) Uani 1 1 d . . .
H11A H 0.4754 0.0926 0.0847 0.044 Uiso 1 1 calc R . .
H11B H 0.3474 0.0905 0.0584 0.044 Uiso 1 1 calc R . .
H11C H 0.4218 0.0359 0.0278 0.044 Uiso 1 1 calc R . .
C112 C 0.5093(3) -0.04390(17) 0.14252(16) 0.0362(7) Uani 1 1 d . . .
H11D H 0.5695 -0.0108 0.1609 0.054 Uiso 1 1 calc R . .
H11E H 0.5243 -0.0704 0.1047 0.054 Uiso 1 1 calc R . .
H11F H 0.5001 -0.0796 0.1761 0.054 Uiso 1 1 calc R . .
C211 C 0.8066(2) 0.26640(16) 0.34757(17) 0.0353(7) Uani 1 1 d . . .
H21A H 0.7900 0.2397 0.3056 0.053 Uiso 1 1 calc R . .
H21B H 0.8168 0.2309 0.3839 0.053 Uiso 1 1 calc R . .
H21C H 0.8727 0.2952 0.3510 0.053 Uiso 1 1 calc R . .
C212 C 0.6853(3) 0.37224(17) 0.2935(2) 0.0499(9) Uani 1 1 d . . .
H21D H 0.6690 0.3445 0.2522 0.075 Uiso 1 1 calc R . .
H21E H 0.7463 0.4054 0.2943 0.075 Uiso 1 1 calc R . .
H21F H 0.6222 0.4015 0.2972 0.075 Uiso 1 1 calc R . .

loop_
_atom_site_aniso_label
_atom_site_aniso_U_11
_atom_site_aniso_U_22
_atom_site_aniso_U_33
_atom_site_aniso_U_23
_atom_site_aniso_U_13
_atom_site_aniso_U_12
Ba 0.01441(10) 0.01811(10) 0.01621(10) 0.000 0.00553(7) 0.000
Al1 0.0181(3) 0.0225(3) 0.0211(3) -0.0027(3) 0.0103(3) -0.0025(3)
O10 0.0178(8) 0.0254(9) 0.0227(9) -0.0083(7) 0.0057(7) 0.0016(7)
O11 0.0174(8) 0.0213(9) 0.0230(9) -0.0044(7) 0.0081(7) -0.0040(6)
O20 0.0255(10) 0.0419(11) 0.0367(11) -0.0210(9) 0.0150(8) -0.0163(8)
O21 0.0235(9) 0.0270(9) 0.0241(9) -0.0070(7) 0.0105(7) -0.0074(7)
C1 0.0363(16) 0.0445(17) 0.0357(16) 0.0076(14) 0.0181(13) -0.0058(13)
C2 0.0363(16) 0.0394(16) 0.0403(17) -0.0064(13) 0.0170(13) 0.0092(13)
C11 0.0266(13) 0.0254(13) 0.0231(12) -0.0063(10) 0.0085(10) 0.0044(10)
C12 0.0373(16) 0.0285(14) 0.0316(15) -0.0126(12) 0.0123(12) -0.0064(12)
C13 0.0272(13) 0.0179(11) 0.0208(12) 0.0000(9) 0.0041(10) -0.0033(10)
C14 0.0294(14) 0.0262(13) 0.0256(13) -0.0021(11) 0.0036(11) -0.0124(11)
C15 0.0211(13) 0.0360(15) 0.0383(16) -0.0025(12) 0.0090(11) -0.0116(11)
C16 0.0216(13) 0.0278(13) 0.0358(15) -0.0056(11) 0.0140(11) -0.0056(10)
C17 0.0183(11) 0.0169(11) 0.0189(11) 0.0002(9) 0.0048(9) -0.0027(9)
C18 0.0184(11) 0.0165(11) 0.0196(11) 0.0025(9) 0.0058(9) 0.0004(9)
C21 0.0202(12) 0.0315(14) 0.0365(15) -0.0107(12) 0.0096(11) -0.0106(10)
C22 0.0408(19) 0.080(3) 0.061(2) -0.045(2) 0.0269(17) -0.0314(18)
C23 0.0229(13) 0.0350(15) 0.0329(14) -0.0130(12) 0.0055(11) -0.0045(11)
C24 0.0280(14) 0.0330(14) 0.0259(14) -0.0125(11) 0.0013(11) 0.0010(11)
C25 0.0361(15) 0.0342(15) 0.0213(12) -0.0053(12) 0.0086(11) 0.0046(12)
C26 0.0313(14) 0.0323(14) 0.0262(13) -0.0050(11) 0.0120(11) -0.0032(11)
C27 0.0247(12) 0.0201(11) 0.0204(12) -0.0013(9) 0.0054(10) 0.0003(9)
C28 0.0240(12) 0.0260(13) 0.0220(12) -0.0056(10) 0.0077(10) 0.0004(10)
C111 0.0289(14) 0.0334(14) 0.0262(13) -0.0041(11) 0.0089(11) -0.0004(11)
C112 0.0375(16) 0.0340(15) 0.0389(16) -0.0023(13) 0.0125(13) 0.0147(13)
C211 0.0254(14) 0.0298(14) 0.0458(18) -0.0015(13) -0.0018(12) -0.0038(11)
C212 0.0383(18) 0.0256(15) 0.077(3) 0.0110(16) -0.0054(17) -0.0063(13)

loop_
_atom_type_symbol
_atom_type_description
_atom_type_scat_dispersion_real
_atom_type_scat_dispersion_imag
_atom_type_scat_source
C C 0.0033 0.0016 'International Tables Vol C Tables 4.2.6.8 and 6.1.1.4'
H H 0.0000 0.0000 'International Tables Vol C Tables 4.2.6.8 and 6.1.1.4'
O O 0.0106 0.0060 'International Tables Vol C Tables 4.2.6.8 and 6.1.1.4'
Al Al 0.0645 0.0514 'International Tables Vol C Tables 4.2.6.8 and 6.1.1.4'
Ba Ba -0.3244 2.2819 'International Tables Vol C Tables 4.2.6.8 and 6.1.1.4'

loop_
_geom_angle_atom_site_label_1
_geom_angle_atom_site_label_2
_geom_angle_atom_site_label_3
_geom_angle
_geom_angle_site_symmetry_1
_geom_angle_site_symmetry_3
_geom_angle_publ_flag
O11 Ba O11 148.97(7) . 2_655 ?
O11 Ba O21 137.08(5) . 2_655 ?
O11 Ba O21 54.50(5) 2_655 2_655 ?
O11 Ba O21 54.50(5) . . ?
O11 Ba O21 137.08(5) 2_655 . ?
O21 Ba O21 147.10(7) 2_655 . ?
O11 Ba O20 114.06(5) . . ?
O11 Ba O20 86.10(5) 2_655 . ?
O21 Ba O20 98.40(6) 2_655 . ?
O21 Ba O20 59.62(5) . . ?
O11 Ba O20 86.10(5) . 2_655 ?
O11 Ba O20 114.06(5) 2_655 2_655 ?
O21 Ba O20 59.62(5) 2_655 2_655 ?
O21 Ba O20 98.40(6) . 2_655 ?
O20 Ba O20 101.17(10) . 2_655 ?
O11 Ba O10 60.33(5) . . ?
O11 Ba O10 94.15(5) 2_655 . ?
O21 Ba O10 93.51(5) 2_655 . ?
O21 Ba O10 112.71(5) . . ?
O20 Ba O10 165.47(6) . . ?
O20 Ba O10 92.01(6) 2_655 . ?
O11 Ba O10 94.15(5) . 2_655 ?
O11 Ba O10 60.33(5) 2_655 2_655 ?
O21 Ba O10 112.72(5) 2_655 2_655 ?
O21 Ba O10 93.51(5) . 2_655 ?
O20 Ba O10 92.01(6) . 2_655 ?
O20 Ba O10 165.47(6) 2_655 2_655 ?
O10 Ba O10 75.66(7) . 2_655 ?
O11 Ba Al1 153.28(4) . 2_655 ?
O11 Ba Al1 27.04(4) 2_655 2_655 ?
O21 Ba Al1 27.45(4) 2_655 2_655 ?
O21 Ba Al1 152.21(4) . 2_655 ?
O20 Ba Al1 92.60(4) . 2_655 ?
O20 Ba Al1 87.05(4) 2_655 2_655 ?
O10 Ba Al1 94.18(4) . 2_655 ?
O10 Ba Al1 86.26(4) 2_655 2_655 ?
O11 Ba Al1 27.04(4) . . ?
O11 Ba Al1 153.28(4) 2_655 . ?
O21 Ba Al1 152.21(4) 2_655 . ?
O21 Ba Al1 27.45(4) . . ?
O20 Ba Al1 87.05(4) . . ?
O20 Ba Al1 92.60(4) 2_655 . ?
O10 Ba Al1 86.26(4) . . ?
O10 Ba Al1 94.18(4) 2_655 . ?
Al1 Ba Al1 179.45(2) 2_655 . ?
O11 Al1 O21 88.36(8) . . ?
O11 Al1 C1 111.74(12) . . ?
O21 Al1 C1 112.56(12) . . ?
O11 Al1 C2 114.93(12) . . ?
O21 Al1 C2 113.23(12) . . ?
C1 Al1 C2 113.61(14) . . ?
O11 Al1 Ba 43.31(5) . . ?
O21 Al1 Ba 45.06(6) . . ?
C1 Al1 Ba 121.45(10) . . ?
C2 Al1 Ba 124.94(10) . . ?
C18 O10 C11 106.83(18) . . ?
C18 O10 Ba 114.50(13) . . ?
C11 O10 Ba 132.59(14) . . ?
C17 O11 Al1 130.10(15) . . ?
C17 O11 Ba 120.20(14) . . ?
Al1 O11 Ba 109.65(7) . . ?
C28 O20 C21 107.19(19) . . ?
C28 O20 Ba 118.18(14) . . ?
C21 O20 Ba 133.96(15) . . ?
C27 O21 Al1 130.92(16) . . ?
C27 O21 Ba 121.55(15) . . ?
Al1 O21 Ba 107.49(8) . . ?
O10 C11 C112 106.4(2) . . ?
O10 C11 C111 106.3(2) . . ?
C112 C11 C111 113.0(2) . . ?
O10 C11 C12 104.9(2) . . ?
C112 C11 C12 114.0(2) . . ?
C111 C11 C12 111.5(2) . . ?
C13 C12 C11 103.5(2) . . ?
C18 C13 C14 120.3(2) . . ?
C18 C13 C12 107.7(2) . . ?
C14 C13 C12 132.0(2) . . ?
C13 C14 C15 117.8(2) . . ?
C14 C15 C16 121.2(2) . . ?
C17 C16 C15 121.4(2) . . ?
O11 C17 C16 124.9(2) . . ?
O11 C17 C18 119.1(2) . . ?
C16 C17 C18 116.0(2) . . ?
C13 C18 O10 114.3(2) . . ?
C13 C18 C17 123.3(2) . . ?
O10 C18 C17 122.4(2) . . ?
C212 C21 O20 105.8(2) . . ?
C212 C21 C211 113.7(3) . . ?
O20 C21 C211 106.6(2) . . ?
C212 C21 C22 113.8(3) . . ?
O20 C21 C22 105.1(2) . . ?
C211 C21 C22 111.1(3) . . ?
C23 C22 C21 103.9(2) . . ?
C28 C23 C24 119.5(3) . . ?
C28 C23 C22 108.1(2) . . ?
C24 C23 C22 132.4(3) . . ?
C25 C24 C23 118.4(2) . . ?
C24 C25 C26 121.2(3) . . ?
C25 C26 C27 121.1(3) . . ?
O21 C27 C28 118.5(2) . . ?
O21 C27 C26 125.5(2) . . ?
C28 C27 C26 116.0(2) . . ?
C23 C28 O20 114.1(2) . . ?
C23 C28 C27 123.7(2) . . ?
O20 C28 C27 122.1(2) . . ?

loop_
_geom_bond_atom_site_label_1
_geom_bond_atom_site_label_2
_geom_bond_distance
_geom_bond_site_symmetry_2
_geom_bond_publ_flag
Ba O11 2.7280(17) . ?
Ba O11 2.7280(17) 2_655 ?
Ba O21 2.7795(18) 2_655 ?
Ba O21 2.7795(18) . ?
Ba O20 2.7870(18) . ?
Ba O20 2.7870(18) 2_655 ?
Ba O10 2.8189(17) . ?
Ba O10 2.8189(17) 2_655 ?
Ba Al1 3.7455(8) 2_655 ?
Ba Al1 3.7455(8) . ?
Al1 O11 1.8082(18) . ?
Al1 O21 1.8105(19) . ?
Al1 C1 1.962(3) . ?
Al1 C2 1.964(3) . ?
O10 C18 1.383(3) . ?
O10 C11 1.493(3) . ?
O11 C17 1.352(3) . ?
O20 C28 1.386(3) . ?
O20 C21 1.495(3) . ?
O21 C27 1.350(3) . ?
C11 C112 1.510(4) . ?
C11 C111 1.512(4) . ?
C11 C12 1.548(4) . ?
C12 C13 1.506(4) . ?
C13 C18 1.377(3) . ?
C13 C14 1.385(4) . ?
C14 C15 1.389(4) . ?
C15 C16 1.395(4) . ?
C16 C17 1.391(3) . ?
C17 C18 1.391(3) . ?
C21 C212 1.492(4) . ?
C21 C211 1.499(4) . ?
C21 C22 1.551(4) . ?
C22 C23 1.500(4) . ?
C23 C28 1.379(4) . ?
C23 C24 1.390(4) . ?
C24 C25 1.384(4) . ?
C25 C26 1.395(4) . ?
C26 C27 1.397(4) . ?
C27 C28 1.386(4) . ?

loop_
_geom_hbond_atom_site_label_D
_geom_hbond_atom_site_label_H
_geom_hbond_atom_site_label_A
_geom_hbond_distance_DH
_geom_hbond_distance_HA
_geom_hbond_distance_DA
_geom_hbond_angle_DHA
_geom_hbond_site_symmetry_A
_geom_hbond_publ_flag
C211 H21A O11 0.9600 2.5800 3.4552 152.00 2_655 yes

loop_
_geom_torsion_atom_site_label_1
_geom_torsion_atom_site_label_2
_geom_torsion_atom_site_label_3
_geom_torsion_atom_site_label_4
_geom_torsion
_geom_torsion_site_symmetry_1
_geom_torsion_site_symmetry_2
_geom_torsion_site_symmetry_3
_geom_torsion_site_symmetry_4
_geom_torsion_publ_flag
O11 Ba Al1 O11 -107.46(16) 2_655 . . . ?
O21 Ba Al1 O11 74.77(12) 2_655 . . . ?
O21 Ba Al1 O11 179.48(12) . . . . ?
O20 Ba Al1 O11 177.25(10) . . . . ?
O20 Ba Al1 O11 76.19(10) 2_655 . . . ?
O10 Ba Al1 O11 -15.65(9) . . . . ?
O10 Ba Al1 O11 -90.95(9) 2_655 . . . ?
Al1 Ba Al1 O11 126.71(8) 2_655 . . . ?
O11 Ba Al1 O21 -179.48(12) . . . . ?
O11 Ba Al1 O21 73.06(12) 2_655 . . . ?
O21 Ba Al1 O21 -104.71(17) 2_655 . . . ?
O20 Ba Al1 O21 -2.23(10) . . . . ?
O20 Ba Al1 O21 -103.29(10) 2_655 . . . ?
O10 Ba Al1 O21 164.87(9) . . . . ?
O10 Ba Al1 O21 89.57(9) 2_655 . . . ?
Al1 Ba Al1 O21 -52.77(9) 2_655 . . . ?
O11 Ba Al1 C1 89.09(14) . . . . ?
O11 Ba Al1 C1 -18.36(15) 2_655 . . . ?
O21 Ba Al1 C1 163.86(14) 2_655 . . . ?
O21 Ba Al1 C1 -91.43(15) . . . . ?
O20 Ba Al1 C1 -93.66(13) . . . . ?
O20 Ba Al1 C1 165.28(13) 2_655 . . . ?
O10 Ba Al1 C1 73.44(12) . . . . ?
O10 Ba Al1 C1 -1.86(12) 2_655 . . . ?
Al1 Ba Al1 C1 -144.20(12) 2_655 . . . ?
O11 Ba Al1 C2 -90.49(15) . . . . ?
O11 Ba Al1 C2 162.06(14) 2_655 . . . ?
O21 Ba Al1 C2 -15.72(15) 2_655 . . . ?
O21 Ba Al1 C2 88.99(15) . . . . ?
O20 Ba Al1 C2 86.76(13) . . . . ?
O20 Ba Al1 C2 -14.30(13) 2_655 . . . ?
O10 Ba Al1 C2 -106.14(13) . . . . ?
O10 Ba Al1 C2 178.56(13) 2_655 . . . ?
Al1 Ba Al1 C2 36.22(13) 2_655 . . . ?
O11 Ba O10 C18 14.31(14) . . . . ?
O11 Ba O10 C18 175.65(15) 2_655 . . . ?
O21 Ba O10 C18 -129.73(15) 2_655 . . . ?
O21 Ba O10 C18 29.92(16) . . . . ?
O20 Ba O10 C18 85.2(3) . . . . ?
O20 Ba O10 C18 -70.05(15) 2_655 . . . ?
O10 Ba O10 C18 117.71(17) 2_655 . . . ?
Al1 Ba O10 C18 -157.24(14) 2_655 . . . ?
Al1 Ba O10 C18 22.42(14) . . . . ?
O11 Ba O10 C11 162.6(2) . . . . ?
O11 Ba O10 C11 -36.03(19) 2_655 . . . ?
O21 Ba O10 C11 18.60(19) 2_655 . . . ?
O21 Ba O10 C11 178.25(18) . . . . ?
O20 Ba O10 C11 -126.5(2) . . . . ?
O20 Ba O10 C11 78.28(19) 2_655 . . . ?
O10 Ba O10 C11 -93.96(19) 2_655 . . . ?
Al1 Ba O10 C11 -8.91(19) 2_655 . . . ?
Al1 Ba O10 C11 170.75(19) . . . . ?
O21 Al1 O11 C17 177.8(2) . . . . ?
C1 Al1 O11 C17 64.1(2) . . . . ?
C2 Al1 O11 C17 -67.3(2) . . . . ?
Ba Al1 O11 C17 177.4(2) . . . . ?
O21 Al1 O11 Ba 0.37(9) . . . . ?
C1 Al1 O11 Ba -113.32(12) . . . . ?
C2 Al1 O11 Ba 115.32(12) . . . . ?
O11 Ba O11 C17 -54.01(15) 2_655 . . . ?
O21 Ba O11 C17 43.63(18) 2_655 . . . ?
O21 Ba O11 C17 -178.00(18) . . . . ?
O20 Ba O11 C17 179.28(15) . . . . ?
O20 Ba O11 C17 78.79(16) 2_655 . . . ?
O10 Ba O11 C17 -15.76(15) . . . . ?
O10 Ba O11 C17 -86.65(16) 2_655 . . . ?
Al1 Ba O11 C17 3.3(2) 2_655 . . . ?
Al1 Ba O11 C17 -177.7(2) . . . . ?
O11 Ba O11 Al1 123.70(8) 2_655 . . . ?
O21 Ba O11 Al1 -138.66(8) 2_655 . . . ?
O21 Ba O11 Al1 -0.29(7) . . . . ?
O20 Ba O11 Al1 -3.01(10) . . . . ?
O20 Ba O11 Al1 -103.51(9) 2_655 . . . ?
O10 Ba O11 Al1 161.95(10) . . . . ?
O10 Ba O11 Al1 91.05(8) 2_655 . . . ?
Al1 Ba O11 Al1 -179.02(4) 2_655 . . . ?
O11 Ba O20 C28 2.5(2) . . . . ?
O11 Ba O20 C28 -153.03(19) 2_655 . . . ?
O21 Ba O20 C28 153.73(18) 2_655 . . . ?
O21 Ba O20 C28 -0.06(17) . . . . ?
O20 Ba O20 C28 93.20(18) 2_655 . . . ?
O10 Ba O20 C28 -61.5(3) . . . . ?
O10 Ba O20 C28 -92.95(18) 2_655 . . . ?
Al1 Ba O20 C28 -179.29(18) 2_655 . . . ?
Al1 Ba O20 C28 1.13(18) . . . . ?
O11 Ba O20 C21 -166.8(2) . . . . ?
O11 Ba O20 C21 37.7(2) 2_655 . . . ?
O21 Ba O20 C21 -15.5(2) 2_655 . . . ?
O21 Ba O20 C21 -169.3(3) . . . . ?
O20 Ba O20 C21 -76.1(2) 2_655 . . . ?
O10 Ba O20 C21 129.2(2) . . . . ?
O10 Ba O20 C21 97.8(2) 2_655 . . . ?
Al1 Ba O20 C21 11.5(2) 2_655 . . . ?
Al1 Ba O20 C21 -168.1(2) . . . . ?
O11 Al1 O21 C27 177.6(2) . . . . ?
C1 Al1 O21 C27 -69.5(2) . . . . ?
C2 Al1 O21 C27 61.0(2) . . . . ?
Ba Al1 O21 C27 177.9(3) . . . . ?
O11 Al1 O21 Ba -0.36(8) . . . . ?
C1 Al1 O21 Ba 112.56(12) . . . . ?
C2 Al1 O21 Ba -116.89(12) . . . . ?
O11 Ba O21 C27 -177.88(19) . . . . ?
O11 Ba O21 C27 41.0(2) 2_655 . . . ?
O21 Ba O21 C27 -54.29(16) 2_655 . . . ?
O20 Ba O21 C27 -0.75(17) . . . . ?
O20 Ba O21 C27 -98.82(17) 2_655 . . . ?
O10 Ba O21 C27 165.43(16) . . . . ?
O10 Ba O21 C27 89.52(17) 2_655 . . . ?
Al1 Ba O21 C27 0.9(2) 2_655 . . . ?
Al1 Ba O21 C27 -178.2(2) . . . . ?
O11 Ba O21 Al1 0.29(7) . . . . ?
O11 Ba O21 Al1 -140.84(8) 2_655 . . . ?
O21 Ba O21 Al1 123.88(9) 2_655 . . . ?
O20 Ba O21 Al1 177.42(11) . . . . ?
O20 Ba O21 Al1 79.35(9) 2_655 . . . ?
O10 Ba O21 Al1 -16.40(10) . . . . ?
O10 Ba O21 Al1 -92.31(9) 2_655 . . . ?
Al1 Ba O21 Al1 179.06(4) 2_655 . . . ?
C18 O10 C11 C112 -136.6(2) . . . . ?
Ba O10 C11 C112 73.4(3) . . . . ?
C18 O10 C11 C111 102.7(2) . . . . ?
Ba O10 C11 C111 -47.3(3) . . . . ?
C18 O10 C11 C12 -15.5(3) . . . . ?
Ba O10 C11 C12 -165.52(16) . . . . ?
O10 C11 C12 C13 15.8(3) . . . . ?
C112 C11 C12 C13 131.7(2) . . . . ?
C111 C11 C12 C13 -98.8(3) . . . . ?
C11 C12 C13 C18 -10.9(3) . . . . ?
C11 C12 C13 C14 169.0(3) . . . . ?
C18 C13 C14 C15 0.0(4) . . . . ?
C12 C13 C14 C15 -179.9(3) . . . . ?
C13 C14 C15 C16 -0.7(4) . . . . ?
C14 C15 C16 C17 0.3(4) . . . . ?
Al1 O11 C17 C16 20.4(4) . . . . ?
Ba O11 C17 C16 -162.4(2) . . . . ?
Al1 O11 C17 C18 -161.07(17) . . . . ?
Ba O11 C17 C18 16.1(3) . . . . ?
C15 C16 C17 O11 179.2(2) . . . . ?
C15 C16 C17 C18 0.7(4) . . . . ?
C14 C13 C18 O10 -178.5(2) . . . . ?
C12 C13 C18 O10 1.4(3) . . . . ?
C14 C13 C18 C17 1.0(4) . . . . ?
C12 C13 C18 C17 -179.0(2) . . . . ?
C11 O10 C18 C13 9.2(3) . . . . ?
Ba O10 C18 C13 165.42(16) . . . . ?
C11 O10 C18 C17 -170.3(2) . . . . ?
Ba O10 C18 C17 -14.1(3) . . . . ?
O11 C17 C18 C13 -180.0(2) . . . . ?
C16 C17 C18 C13 -1.3(4) . . . . ?
O11 C17 C18 O10 -0.5(3) . . . . ?
C16 C17 C18 O10 178.2(2) . . . . ?
C28 O20 C21 C212 -108.8(3) . . . . ?
Ba O20 C21 C212 61.3(3) . . . . ?
C28 O20 C21 C211 129.9(2) . . . . ?
Ba O20 C21 C211 -60.0(3) . . . . ?
C28 O20 C21 C22 11.9(3) . . . . ?
Ba O20 C21 C22 -178.0(2) . . . . ?
C212 C21 C22 C23 103.2(3) . . . . ?
O20 C21 C22 C23 -12.1(4) . . . . ?
C211 C21 C22 C23 -126.9(3) . . . . ?
C21 C22 C23 C28 8.2(4) . . . . ?
C21 C22 C23 C24 -174.1(3) . . . . ?
C28 C23 C24 C25 0.4(4) . . . . ?
C22 C23 C24 C25 -177.1(4) . . . . ?
C23 C24 C25 C26 -1.3(4) . . . . ?
C24 C25 C26 C27 0.8(4) . . . . ?
Al1 O21 C27 C28 -176.18(18) . . . . ?
Ba O21 C27 C28 1.5(3) . . . . ?
Al1 O21 C27 C26 3.9(4) . . . . ?
Ba O21 C27 C26 -178.4(2) . . . . ?
C25 C26 C27 O21 -179.5(2) . . . . ?
C25 C26 C27 C28 0.6(4) . . . . ?
C24 C23 C28 O20 -178.9(3) . . . . ?
C22 C23 C28 O20 -0.8(4) . . . . ?
C24 C23 C28 C27 1.0(4) . . . . ?
C22 C23 C28 C27 179.1(3) . . . . ?
C21 O20 C28 C23 -7.3(3) . . . . ?
Ba O20 C28 C23 -179.26(19) . . . . ?
C21 O20 C28 C27 172.8(2) . . . . ?
Ba O20 C28 C27 0.9(3) . . . . ?
O21 C27 C28 C23 178.5(2) . . . . ?
C26 C27 C28 C23 -1.5(4) . . . . ?
O21 C27 C28 O20 -1.6(4) . . . . ?
C26 C27 C28 O20 178.4(2) . . . . ?
